data_1544413
loop_
_publ_author_name
'Yamane, H.'
'Young, B.-C.'
'Hirai, T.'

_publ_section_title
;
 Crystal structure of anatase-type TiO2-SnO2 solid solution prepared by
 CVD
;
_journal_name_full 'Journal of the Ceramic Society of Japan'
_journal_page_first 1473
_journal_page_last 1474
_journal_volume 100
_journal_year 1992
_chemical_formula_sum 'O2 Sn0.15 Ti0.85'
_chemical_name_common Ti0.85Sn0.15O2
_space_group_IT_number 141
_space_group_name_H-M_alt 'I 41/a m d'
_symmetry_space_group_name_Hall 'I 4bw 2bw -1bw'
_symmetry_space_group_name_H-M 'I 41/a m d :1'
_cell_angle_alpha 90
_cell_angle_beta 90
_cell_angle_gamma 90
_cell_formula_units_Z 4
_cell_length_a 3.8065(2)
_cell_length_b 3.8065(2)
_cell_length_c 9.6733(8)
_cell_volume 140.161(16)
_cod_data_source_file Ti0.85Sn0.15O2.cif
_cod_data_source_block Ti0.85Sn0.15O2
_cod_original_formula_sum 'Ti0.85 Sn0.15 O2'
_cod_database_code 1544413

loop_
_space_group_symop_operation_xyz
'x, y, z'
'-x+1/2, -y+1/2, z+1/2'
'-y, x+1/2, z+1/4'
'y+1/2, -x, z+3/4'
'-x+1/2, y, -z+3/4'
'x, -y+1/2, -z+1/4'
'y+1/2, x+1/2, -z+1/2'
'-y, -x, -z'
'-x, -y+1/2, -z+1/4'
'x+1/2, y, -z+3/4'
'y, -x, -z'
'-y+1/2, x+1/2, -z+1/2'
'x+1/2, -y+1/2, z+1/2'
'-x, y, z'
'-y+1/2, -x, z+3/4'
'y, x+1/2, z+1/4'
'x+1/2, y+1/2, z+1/2'
'-x, -y, z'
'-y+1/2, x, z+3/4'
'y, -x+1/2, z+1/4'
'-x, y+1/2, -z+1/4'
'x+1/2, -y, -z+3/4'
'y, x, -z'
'-y+1/2, -x+1/2, -z+1/2'
'-x+1/2, -y, -z+3/4'
'x, y+1/2, -z+1/4'
'y+1/2, -x+1/2, -z+1/2'
'-y, x, -z'
'x, -y, z'
'-x+1/2, y+1/2, z+1/2'
'-y, -x+1/2, z+1/4'
'y+1/2, x, z+3/4'

loop_
_atom_site_label
_atom_site_occupancy
_atom_site_fract_x
_atom_site_fract_y
_atom_site_fract_z
_atom_site_adp_type
_atom_site_B_iso_or_equiv
_atom_site_type_symbol
TiSn 0.8500 0.000000 0.000000 0.000000 Biso 0.900000 Ti
TiSn 0.1500 0.000000 0.000000 0.000000 Biso 0.900000 Sn
O 1.0 0.000000 0.000000 0.208(3) Biso 1.700000 O
